data_1515157
loop_
_publ_author_name
'Fallon, Thomas'
'Willis, Anthony C.'
'Rae, A. David'
'Paddon-Row, Michael N.'
'Sherburn, Michael S.'

_publ_section_title
;
 \b-Oligofurans
;
_journal_issue 6
_journal_name_full 'Chemical Science'
_journal_page_first 2133
_journal_paper_doi 10.1039/c2sc20130e
_journal_volume 3
_journal_year 2012
_chemical_compound_source local
_chemical_formula_moiety 'C8 H6 O2'
_chemical_formula_sum 'C8 H6 O2'
_chemical_formula_weight 134.13
_space_group_IT_number 14
_symmetry_cell_setting monoclinic
_symmetry_space_group_name_Hall '-P 2yn'
_symmetry_space_group_name_H-M 'P 1 21/n 1'
_atom_sites_solution_hydrogens geom
_atom_sites_solution_primary direct
_audit_creation_date 06-08-28
_audit_creation_method CRYSTALS_ver_12.18
_audit_update_record
;
2006-08-28 - Report on C8 H6 O2
by Anthony C. Willis
for Thomas Fallon and Mick Sherburn
2006-08-28 - passes checkcif tests with minor warnings
;
_cell_angle_alpha 90
_cell_angle_beta 97.9427(12)
_cell_angle_gamma 90
_cell_formula_units_Z 6
_cell_length_a 8.9805(2)
_cell_length_b 7.2435(1)
_cell_length_c 15.1904(3)
_cell_measurement_reflns_used 2424
_cell_measurement_temperature 200
_cell_measurement_theta_max 27.5
_cell_measurement_theta_min 3
_cell_volume 978.66(3)
_computing_cell_refinement 'Denzo/Scalepack '
_computing_data_collection 'COLLECT (Nonius BV, 1997)'
_computing_data_reduction 'Denzo/Scalepack (Otwinowski & Minor, 1997)'
_computing_molecular_graphics
;
ORTEP-II (Johnson 1976) in teXsan (MSC, 1992-1997)
;
_computing_publication_material 'CRYSTALS '
_computing_structure_refinement 'CRYSTALS (Watkin et al 2003)'
_computing_structure_solution 'SIR92 (Altomare et al, 1994)'
_diffrn_ambient_temperature 200
_diffrn_measured_fraction_theta_full 0.998
_diffrn_measured_fraction_theta_max 0.998
_diffrn_measurement_device_type 'Nonius KappaCCD'
_diffrn_measurement_method ' \f and \w scans with CCD '
_diffrn_radiation_monochromator graphite
_diffrn_radiation_type 'Mo K\a'
_diffrn_radiation_wavelength 0.71073
_diffrn_reflns_av_R_equivalents 0.051
_diffrn_reflns_limit_h_max 11
_diffrn_reflns_limit_h_min -11
_diffrn_reflns_limit_k_max 9
_diffrn_reflns_limit_k_min -8
_diffrn_reflns_limit_l_max 19
_diffrn_reflns_limit_l_min -19
_diffrn_reflns_number 35744
_diffrn_reflns_theta_full 27.463
_diffrn_reflns_theta_max 27.463
_diffrn_reflns_theta_min 2.708
_diffrn_standards_number 0
_exptl_absorpt_coefficient_mu 0.099
_exptl_absorpt_correction_T_max 0.99
_exptl_absorpt_correction_T_min 0.91
_exptl_absorpt_correction_type multi-scan
_exptl_absorpt_process_details 'Denzo/Scalepack (Otwinowski & Minor, 1997)'
_exptl_crystal_colour colourless
_exptl_crystal_density_diffrn 1.365
_exptl_crystal_density_meas ?
_exptl_crystal_description block
_exptl_crystal_F_000 420
_exptl_crystal_size_max 0.34
_exptl_crystal_size_mid 0.30
_exptl_crystal_size_min 0.10
_refine_diff_density_max 0.21
_refine_diff_density_min -0.19
_refine_ls_extinction_method None
_refine_ls_goodness_of_fit_ref 1.0607
_refine_ls_hydrogen_treatment refxyz
_refine_ls_matrix_type full
_refine_ls_number_parameters 163
_refine_ls_number_reflns 1715
_refine_ls_number_restraints 0
_refine_ls_R_factor_all 0.0467
_refine_ls_R_factor_gt 0.0354
_refine_ls_shift/su_max 0.000530
_refine_ls_structure_factor_coef F
_refine_ls_weighting_details
;
Method, part 1, Chebychev polynomial, (Watkin, 1994, Prince, 1982)
[weight] = 1.0/[A~0~*T~0~(x)+A~1~*T~1~(x) ... +A~n-1~]*T~n-1~(x)]
where A~i~ are the Chebychev coefficients listed below and x= Fcalc/Fmax
Method = Robust Weighting (Prince, 1982)
W = [weight] * [1-(deltaF/6*sigmaF)^2^]^2^
A~i~ are:
1.88 1.99 1.32
;
_refine_ls_weighting_scheme calc
_refine_ls_wR_factor_all 0.0487
_refine_ls_wR_factor_gt 0.0446
_refine_ls_wR_factor_ref 0.0446
_reflns_limit_h_max 11
_reflns_limit_h_min -11
_reflns_limit_k_max 9
_reflns_limit_k_min 0
_reflns_limit_l_max 19
_reflns_limit_l_min 0
_reflns_number_gt 1715
_reflns_number_total 2242
_reflns_threshold_expression I>3.0\s(I)
_oxford_diffrn_Wilson_B_factor 0.00
_oxford_diffrn_Wilson_scale 0.00
_oxford_refine_ls_scale 1.889(6)
_oxford_structure_analysis_title '8281038 she0620scalepacked'
_cod_data_source_file c2sc20130e.txt
_cod_data_source_block she0620
_cod_depositor_comments
;
The following automatic conversions were performed:

'_symmetry_cell_setting' value 'Monoclinic' changed to 'monoclinic'
according to
/usr/data/users/saulius/automatic-downloads/retrospective/RSC/lib/dictionaries/cif_core.dic
dictionary named 'cif_core.dic' version 2.4.2 from 2011-04-26.

Automatic conversion script
Id: cif_fix_values 2281 2013-09-26 08:29:07Z andrius 

The following automatic conversions were performed:

'_exptl_crystal_density_meas' value 'not measured' was changed to '?'
- the value is perceived as not measured.

Automatic conversion script
Id: cif_fix_values 3008 2015-01-20 13:52:24Z robertas 
;
_cod_original_sg_symbol_H-M 'P 1 21/n 1 '
_cod_database_code 1515157

loop_
_symmetry_equiv_pos_as_xyz
x,y,z
-x,-y,-z
-x+1/2,y+1/2,-z+1/2
x+1/2,-y+1/2,z+1/2

loop_
_atom_site_label
_atom_site_type_symbol
_atom_site_fract_x
_atom_site_fract_y
_atom_site_fract_z
_atom_site_U_iso_or_equiv
_atom_site_occupancy
_atom_site_adp_type
O1 O 0.33771(8) 0.52530(10) 0.19798(5) 0.0492 1.0000 Uani
C2 C 0.48617(10) 0.57101(12) 0.22043(6) 0.0410 1.0000 Uani
C3 C 0.57104(9) 0.49432(9) 0.16295(5) 0.0330 1.0000 Uani
C4 C 0.46720(9) 0.39382(12) 0.10025(5) 0.0406 1.0000 Uani
C5 C 0.33078(10) 0.41635(13) 0.12415(6) 0.0456 1.0000 Uani
O6 O 0.96770(8) 0.47583(9) 0.13331(4) 0.0459 1.0000 Uani
C7 C 0.81790(10) 0.44551(12) 0.10551(6) 0.0399 1.0000 Uani
C8 C 0.73335(9) 0.50472(9) 0.16701(5) 0.0331 1.0000 Uani
C9 C 0.83928(10) 0.57552(10) 0.23890(5) 0.0380 1.0000 Uani
C10 C 0.97661(11) 0.55550(12) 0.21510(6) 0.0420 1.0000 Uani
O11 O 0.82059(7) 0.47871(9) 0.47860(4) 0.0440 1.0000 Uani
C12 C 0.67316(10) 0.43886(12) 0.44885(6) 0.0381 1.0000 Uani
C13 C 0.58146(9) 0.50669(9) 0.50483(5) 0.0315 1.0000 Uani
C14 C 0.68013(9) 0.59514(11) 0.57511(5) 0.0376 1.0000 Uani
C15 C 0.82060(10) 0.57463(12) 0.55604(6) 0.0417 1.0000 Uani
H21 H 0.5092(11) 0.6474(15) 0.2699(7) 0.0489 1.0000 Uiso
H41 H 0.4904(11) 0.3244(14) 0.0499(6) 0.0482 1.0000 Uiso
H51 H 0.2324(13) 0.3750(16) 0.1000(7) 0.0538 1.0000 Uiso
H71 H 0.7941(11) 0.3921(15) 0.0498(6) 0.0475 1.0000 Uiso
H91 H 0.8146(11) 0.6303(14) 0.2936(6) 0.0451 1.0000 Uiso
H101 H 1.0770(12) 0.5838(15) 0.2439(7) 0.0495 1.0000 Uiso
H121 H 0.6561(12) 0.3714(15) 0.3974(7) 0.0456 1.0000 Uiso
H141 H 0.6488(11) 0.6577(14) 0.6256(7) 0.0448 1.0000 Uiso
H151 H 0.9200(12) 0.6104(15) 0.5864(7) 0.0492 1.0000 Uiso

loop_
_atom_site_aniso_label
_atom_site_aniso_U_11
_atom_site_aniso_U_22
_atom_site_aniso_U_33
_atom_site_aniso_U_23
_atom_site_aniso_U_13
_atom_site_aniso_U_12
O1 0.0381(4) 0.0612(4) 0.0493(4) 0.0026(3) 0.0099(3) 0.0072(3)
C2 0.0373(5) 0.0443(4) 0.0412(4) -0.0018(3) 0.0052(3) 0.0046(3)
C3 0.0343(4) 0.0306(3) 0.0339(4) 0.0030(2) 0.0043(3) 0.0013(3)
C4 0.0363(5) 0.0441(4) 0.0407(4) -0.0013(3) 0.0027(3) -0.0018(3)
C5 0.0379(5) 0.0530(5) 0.0443(5) 0.0028(3) 0.0005(3) -0.0021(3)
O6 0.0363(4) 0.0548(4) 0.0473(4) -0.0018(3) 0.0087(2) -0.0003(3)
C7 0.0364(5) 0.0443(4) 0.0388(4) -0.0042(3) 0.0048(3) -0.0004(3)
C8 0.0355(5) 0.0281(3) 0.0355(4) 0.0014(3) 0.0044(3) -0.0008(3)
C9 0.0398(5) 0.0362(4) 0.0374(4) -0.0016(3) 0.0036(3) -0.0047(3)
C10 0.0390(5) 0.0428(4) 0.0428(4) 0.0004(3) 0.0010(3) -0.0063(3)
O11 0.0343(4) 0.0547(4) 0.0439(4) -0.0007(2) 0.0087(2) 0.0039(2)
C12 0.0333(5) 0.0430(4) 0.0381(4) -0.0035(3) 0.0058(3) 0.0023(3)
C13 0.0326(5) 0.0306(4) 0.0318(4) 0.0024(2) 0.0056(3) 0.0006(2)
C14 0.0381(4) 0.0407(4) 0.0340(4) -0.0009(3) 0.0050(3) -0.0031(3)
C15 0.0370(5) 0.0477(5) 0.0392(4) 0.0040(3) 0.0011(3) -0.0031(3)

loop_
_atom_type_symbol
_atom_type_scat_dispersion_real
_atom_type_scat_dispersion_imag
_atom_type_scat_Cromer_Mann_a1
_atom_type_scat_Cromer_Mann_b1
_atom_type_scat_Cromer_Mann_a2
_atom_type_scat_Cromer_Mann_b2
_atom_type_scat_Cromer_Mann_a3
_atom_type_scat_Cromer_Mann_b3
_atom_type_scat_Cromer_Mann_a4
_atom_type_scat_Cromer_Mann_b4
_atom_type_scat_Cromer_Mann_c
_atom_type_scat_source
C 0.0033 0.0016 2.3100 20.8439 1.0200 10.2075 1.5886 0.5687 0.8650 51.6512 0.2156 'International Tables Vol C 4.2.6.8 and 6.1.1.4'
H 0.0000 0.0000 0.4930 10.5109 0.3229 26.1257 0.1402 3.1424 0.0408 57.7998 0.0030 'International Tables Vol C 4.2.6.8 and 6.1.1.4'
O 0.0106 0.0060 3.0485 13.2771 2.2868 5.7011 1.5463 0.3239 0.8670 32.9089 0.2508 'International Tables Vol C 4.2.6.8 and 6.1.1.4'

loop_
_geom_angle_atom_site_label_1
_geom_angle_site_symmetry_1
_geom_angle_atom_site_label_2
_geom_angle_atom_site_label_3
_geom_angle
_geom_angle_publ_flag
C2 . O1 C5 106.04(7) yes
O1 . C2 C3 110.80(8) yes
O1 . C2 H21 116.3(6) no
C3 . C2 H21 132.9(6) no
C2 . C3 C4 105.29(8) yes
C2 . C3 C8 127.01(8) yes
C4 . C3 C8 127.63(8) yes
C3 . C4 C5 107.10(8) yes
C3 . C4 H41 126.9(6) no
C5 . C4 H41 126.0(6) no
O1 . C5 C4 110.76(8) yes
O1 . C5 H51 115.5(7) no
C4 . C5 H51 133.7(7) no
C7 . O6 C10 106.28(7) yes
O6 . C7 C8 110.92(7) yes
O6 . C7 H71 116.1(6) no
C8 . C7 H71 133.0(6) no
C3 . C8 C7 127.60(8) yes
C3 . C8 C9 127.21(8) yes
C7 . C8 C9 105.17(7) yes
C8 . C9 C10 107.04(7) yes
C8 . C9 H91 126.0(6) no
C10 . C9 H91 126.9(6) no
O6 . C10 C9 110.59(7) yes
O6 . C10 H101 115.8(7) no
C9 . C10 H101 133.6(7) no
C12 . O11 C15 106.04(7) yes
O11 . C12 C13 111.11(7) yes
O11 . C12 H121 115.7(7) no
C13 . C12 H121 133.1(7) no
C13 2_666 C13 C12 127.09(9) yes
C13 2_666 C13 C14 127.76(9) yes
C12 . C13 C14 105.15(7) yes
C13 . C14 C15 106.95(7) yes
C13 . C14 H141 125.5(6) no
C15 . C14 H141 127.6(6) no
O11 . C15 C14 110.74(7) yes
O11 . C15 H151 115.5(6) no
C14 . C15 H151 133.7(6) no

loop_
_geom_bond_atom_site_label_1
_geom_bond_atom_site_label_2
_geom_bond_site_symmetry_2
_geom_bond_distance
_geom_bond_publ_flag
O1 C2 . 1.3703(11) yes
O1 C5 . 1.3658(12) yes
C2 C3 . 1.3549(12) yes
C2 H21 . 0.933(11) no
C3 C4 . 1.4357(11) yes
C3 C8 . 1.4523(12) yes
C4 C5 . 1.3350(13) yes
C4 H41 . 0.961(10) no
C5 H51 . 0.956(11) no
O6 C7 . 1.3709(11) yes
O6 C10 . 1.3622(11) yes
C7 C8 . 1.3525(12) yes
C7 H71 . 0.928(10) no
C8 C9 . 1.4400(11) yes
C9 C10 . 1.3401(13) yes
C9 H91 . 0.973(10) no
C10 H101 . 0.968(10) no
O11 C12 . 1.3693(11) yes
O11 C15 . 1.3663(11) yes
C12 C13 . 1.3551(12) yes
C12 H121 . 0.916(11) no
C13 C13 2_666 1.4533(15) yes
C13 C14 . 1.4401(10) yes
C14 C15 . 1.3410(13) yes
C14 H141 . 0.965(11) no
C15 H151 . 0.981(10) no

loop_
_geom_contact_atom_site_label_1
_geom_contact_atom_site_label_2
_geom_contact_distance
_geom_contact_site_symmetry_2
_geom_contact_publ_flag
O1 C10 3.296(1) 1_455 no
O1 O6 3.352(1) 1_455 no
O1 C14 3.509(1) 4_464 no
O1 C14 3.580(1) 2_666 no
O6 C5 3.311(1) 1_655 no
O11 O11 3.213(1) 2_766 no
O11 C15 3.358(1) 2_766 no
O11 C4 3.429(1) 4 no
C3 C9 3.427(1) 3_645 no
C4 C4 3.533(2) 2_665 no
C8 C9 3.520(1) 3_645 no

loop_
_geom_torsion_atom_site_label_1
_geom_torsion_atom_site_label_2
_geom_torsion_atom_site_label_3
_geom_torsion_atom_site_label_4
_geom_torsion_site_symmetry_2
_geom_torsion_site_symmetry_3
_geom_torsion_site_symmetry_4
_geom_torsion
_geom_torsion_publ_flag
O1 C2 C3 C4 . . . 0.05(9) no
O1 C2 C3 C8 . . . -177.20(7) no
O1 C5 C4 C3 . . . 0.3(1) no
O6 C7 C8 C3 . . . -178.92(7) no
O6 C7 C8 C9 . . . -0.62(9) no
O6 C10 C9 C8 . . . -0.39(9) no
O11 C12 C13 C13 . . 2_666 179.45(9) no
O11 C12 C13 C14 . . . -0.22(9) no
O11 C15 C14 C13 . . . -0.20(9) no
C2 O1 C5 C4 . . . -0.2(1) no
C2 C3 C4 C5 . . . -0.18(9) no
C2 C3 C8 C7 . . . -172.56(8) no
C2 C3 C8 C9 . . . 9.5(1) no
C3 C2 O1 C5 . . . 0.1(1) no
C3 C8 C9 C10 . . . 178.93(7) no
C4 C3 C8 C7 . . . 10.8(1) no
C4 C3 C8 C9 . . . -167.15(7) no
C5 C4 C3 C8 . . . 177.05(7) no
C7 O6 C10 C9 . . . 0.02(9) no
C7 C8 C9 C10 . . . 0.61(9) no
C8 C7 O6 C10 . . . 0.39(9) no
C12 O11 C15 C14 . . . 0.07(9) no
C12 C13 C13 C12 . 2_666 2_666 180.0 no
C12 C13 C13 C14 . 2_666 2_666 0.4(2) no
C12 C13 C14 C15 . . . 0.25(9) no
C13 C12 O11 C15 . . . 0.10(9) no
C13 C13 C14 C15 2_666 2_666 2_666 179.41(9) no
C14 C13 C13 C14 . 2_666 2_666 180.0 no
